data_2207714
loop_
_publ_author_name
'Punzo, Francesco'
'Watkin, David J.'
'Hotchkiss, David  '
'Fleet, George W. J.'

_publ_section_title
;
 2-<i>C</i>-Methyl-<small>D</small>-lyxono-1,4-lactone
;
_journal_coeditor_code AT6059
_journal_issue 1
_journal_name_full 'Acta Crystallographica Section E'
_journal_page_first o98
_journal_page_last o100
_journal_paper_doi 10.1107/S1600536805040456
_journal_volume 62
_journal_year 2006
_chemical_formula_iupac 'C6 H10 O5'
_chemical_formula_moiety 'C6 H10 O5'
_chemical_formula_sum 'C6 H10 O5'
_chemical_formula_weight 162.14
_chemical_name_systematic
;
2-C-Methyl-D-lyxono-1,4-lactone
;
_space_group_IT_number 5
_symmetry_cell_setting monoclinic
_symmetry_space_group_name_Hall 'C 2y'
_symmetry_space_group_name_H-M 'C 1 2 1'
_atom_sites_solution_hydrogens geom
_atom_sites_solution_primary direct
_cell_angle_alpha 90
_cell_angle_beta 92.2219(14)
_cell_angle_gamma 90
_cell_formula_units_Z 4
_cell_length_a 18.6680(5)
_cell_length_b 5.8280(2)
_cell_length_c 6.3943(2)
_cell_measurement_reflns_used 1011
_cell_measurement_temperature 120
_cell_measurement_theta_max 30
_cell_measurement_theta_min 5
_cell_volume 695.16(4)
_computing_cell_refinement 'DENZO/SCALEPACK (Otwinowski & Minor, 1997)'
_computing_data_collection 'COLLECT (Nonius, 2001)'
_computing_data_reduction 'DENZO/SCALEPACK '
_computing_molecular_graphics 'CAMERON (Watkin <i>et al.</i>,  1996)'
_computing_publication_material CRYSTALS
_computing_structure_refinement 'CRYSTALS (Betteridge <i>et al.</i>,  2003)'
_computing_structure_solution 'SIR92 (Altomare <i>et al.</i>,  1994)'
_diffrn_ambient_temperature 120
_diffrn_measured_fraction_theta_full 0.990
_diffrn_measured_fraction_theta_max 0.984
_diffrn_measurement_device_type 'Nonius KappaCCD'
_diffrn_measurement_method \w
_diffrn_radiation_monochromator graphite
_diffrn_radiation_type 'Mo K\a'
_diffrn_radiation_wavelength 0.71073
_diffrn_reflns_av_R_equivalents 0.010
_diffrn_reflns_limit_h_max 26
_diffrn_reflns_limit_h_min -25
_diffrn_reflns_limit_k_max 8
_diffrn_reflns_limit_k_min -7
_diffrn_reflns_limit_l_max 9
_diffrn_reflns_limit_l_min -8
_diffrn_reflns_number 1943
_diffrn_reflns_theta_full 29.136
_diffrn_reflns_theta_max 30.037
_diffrn_reflns_theta_min 5.312
_diffrn_standards_number 0
_exptl_absorpt_coefficient_mu 0.137
_exptl_absorpt_correction_T_max 0.93
_exptl_absorpt_correction_T_min 0.92
_exptl_absorpt_correction_type multi-scan
_exptl_absorpt_process_details '(DENZO/SCALEPACK; Otwinowski & Minor, 1997)'
_exptl_crystal_colour colourless
_exptl_crystal_density_diffrn 1.549
_exptl_crystal_description block
_exptl_crystal_F_000 344
_exptl_crystal_size_max 0.70
_exptl_crystal_size_mid 0.60
_exptl_crystal_size_min 0.50
_refine_diff_density_max 0.22
_refine_diff_density_min -0.16
_refine_ls_extinction_coef 49E1(3)
_refine_ls_extinction_method 'Larson (1970), equation 22'
_refine_ls_goodness_of_fit_ref 1.0372
_refine_ls_hydrogen_treatment constr
_refine_ls_matrix_type full
_refine_ls_number_parameters 101
_refine_ls_number_reflns 1087
_refine_ls_number_restraints 1
_refine_ls_R_factor_all 0.0242
_refine_ls_R_factor_gt 0.0239
_refine_ls_shift/su_max 0.000363
_refine_ls_structure_factor_coef Fsqd
_refine_ls_weighting_details 'w = 1/[\s^2^(F^2^) + (0.03P)^2^ + 0.33P] where P = (Fo^2^,0) + 2Fc^2^)/3'
_refine_ls_weighting_scheme calc
_refine_ls_wR_factor_all 0.0614
_refine_ls_wR_factor_gt 0.0614
_refine_ls_wR_factor_ref 0.0614
_reflns_number_gt 1073
_reflns_number_total 1087
_reflns_threshold_expression I>2\s(I)
_cod_data_source_file at6059.cif
_cod_data_source_block 4
_cod_original_sg_symbol_H-M 'C 2'
_cod_database_code 2207714
_cod_database_fobs_code 2207714

loop_
_symmetry_equiv_pos_as_xyz
x,y,z
x+1/2,y+1/2,z
-x,y,-z
-x+1/2,y+1/2,-z

loop_
_atom_site_label
_atom_site_fract_x
_atom_site_fract_y
_atom_site_fract_z
_atom_site_U_iso_or_equiv
_atom_site_adp_type
_atom_site_occupancy
_atom_site_type_symbol
C1 0.62534(6) -0.0653(2) 0.62746(18) 0.0118 Uani 1.0000 C
C2 0.62752(6) -0.1232(2) 0.39310(18) 0.0118 Uani 1.0000 C
C3 0.66213(6) 0.0885(2) 0.29245(19) 0.0134 Uani 1.0000 C
O4 0.70639(5) 0.18637(17) 0.46441(13) 0.0153 Uani 1.0000 O
C5 0.68912(6) 0.0998(2) 0.65261(19) 0.0139 Uani 1.0000 C
O6 0.72080(5) 0.1571(2) 0.81146(15) 0.0203 Uani 1.0000 O
C7 0.61246(7) 0.2698(2) 0.20044(19) 0.0160 Uani 1.0000 C
O8 0.56415(5) 0.34812(16) 0.35384(15) 0.0177 Uani 1.0000 O
O9 0.56175(5) -0.19459(17) 0.29616(14) 0.0136 Uani 1.0000 O
O10 0.56216(4) 0.05895(18) 0.67885(13) 0.0138 Uani 1.0000 O
C11 0.63081(7) -0.2712(2) 0.7718(2) 0.0161 Uani 1.0000 C
H21 0.6625 -0.2465 0.3726 0.0110 Uiso 1.0000 H
H31 0.6924 0.0333 0.1831 0.0132 Uiso 1.0000 H
H71 0.6421 0.3972 0.1576 0.0166 Uiso 1.0000 H
H72 0.5877 0.2039 0.0787 0.0164 Uiso 1.0000 H
H111 0.6312 -0.2152 0.9153 0.0203 Uiso 1.0000 H
H112 0.6729 -0.3606 0.7480 0.0211 Uiso 1.0000 H
H113 0.5871 -0.3629 0.7458 0.0206 Uiso 1.0000 H
H10 0.5535 0.1590 0.5935 0.0169 Uiso 1.0000 H
H8 0.5610 0.4976 0.3450 0.0229 Uiso 1.0000 H
H9 0.5301 -0.0909 0.3159 0.0174 Uiso 1.0000 H

loop_
_atom_site_aniso_label
_atom_site_aniso_U_11
_atom_site_aniso_U_22
_atom_site_aniso_U_33
_atom_site_aniso_U_12
_atom_site_aniso_U_13
_atom_site_aniso_U_23
C1 0.0105(5) 0.0117(6) 0.0132(5) -0.0010(4) 0.0008(4) 0.0004(4)
C2 0.0109(5) 0.0117(5) 0.0129(5) 0.0003(4) 0.0003(4) -0.0008(5)
C3 0.0143(5) 0.0141(6) 0.0118(5) -0.0018(5) 0.0012(4) -0.0007(5)
O4 0.0148(4) 0.0181(5) 0.0132(4) -0.0051(4) 0.0012(3) 0.0002(4)
C5 0.0116(5) 0.0155(6) 0.0147(5) -0.0011(5) 0.0021(4) 0.0006(5)
O6 0.0181(4) 0.0271(6) 0.0154(4) -0.0064(4) -0.0016(3) -0.0016(4)
C7 0.0210(6) 0.0135(6) 0.0134(5) -0.0012(5) 0.0015(4) 0.0010(5)
O8 0.0217(5) 0.0109(5) 0.0209(4) 0.0011(4) 0.0054(3) 0.0021(4)
O9 0.0116(4) 0.0115(4) 0.0174(4) 0.0003(3) -0.0015(3) -0.0023(3)
O10 0.0124(4) 0.0140(4) 0.0152(4) 0.0011(4) 0.0026(3) 0.0005(4)
C11 0.0176(6) 0.0147(6) 0.0160(5) 0.0006(5) 0.0007(4) 0.0039(5)

loop_
_atom_type_symbol
_atom_type_scat_dispersion_real
_atom_type_scat_dispersion_imag
_atom_type_scat_source
C 0.0033 0.0016 'International Tables Vol C 4.2.6.8 and 6.1.1.4'
H 0.0000 0.0000 'International Tables Vol C 4.2.6.8 and 6.1.1.4'
O 0.0106 0.0060 'International Tables Vol C 4.2.6.8 and 6.1.1.4'

loop_
_geom_angle_atom_site_label_1
_geom_angle_atom_site_label_2
_geom_angle_atom_site_label_3
_geom_angle
_geom_angle_publ_flag
C2 C1 C5 100.95(9) yes
C2 C1 O10 112.80(9) yes
C5 C1 O10 107.55(10) yes
C2 C1 C11 114.56(10) yes
C5 C1 C11 113.52(10) yes
O10 C1 C11 107.29(9) yes
C1 C2 C3 104.94(10) yes
C1 C2 O9 115.82(10) yes
C3 C2 O9 114.94(10) yes
C1 C2 H21 109.5 no
C3 C2 H21 103.8 no
O9 C2 H21 107.2 no
C2 C3 O4 103.36(9) yes
C2 C3 C7 117.44(10) yes
O4 C3 C7 109.87(11) yes
C2 C3 H31 107.5 no
O4 C3 H31 110.0 no
C7 C3 H31 108.5 no
C3 O4 C5 112.01(10) yes
C1 C5 O4 110.53(10) yes
C1 C5 O6 128.09(11) yes
O4 C5 O6 121.36(12) yes
C3 C7 O8 110.46(10) yes
C3 C7 H71 107.3 no
O8 C7 H71 109.2 no
C3 C7 H72 107.6 no
O8 C7 H72 112.5 no
H71 C7 H72 109.6 no
C7 O8 H8 108.4 no
C2 O9 H9 108.6 no
C1 O10 H10 110.7 no
C1 C11 H111 107.8 no
C1 C11 H112 111.7 no
H111 C11 H112 110.7 no
C1 C11 H113 106.9 no
H111 C11 H113 108.5 no
H112 C11 H113 110.9 no

loop_
_geom_bond_atom_site_label_1
_geom_bond_atom_site_label_2
_geom_bond_distance
_geom_bond_publ_flag
C1 C2 1.5382(16) yes
C1 C5 1.5342(17) yes
C1 O10 1.4329(14) yes
C1 C11 1.5150(18) yes
C2 C3 1.5448(19) yes
C2 O9 1.4163(14) yes
C2 H21 0.983 no
C3 O4 1.4652(15) yes
C3 C7 1.5098(18) yes
C3 H31 0.971 no
O4 C5 1.3553(15) yes
C5 O6 1.2027(15) yes
C7 O8 1.4327(16) yes
C7 H71 0.972 no
C7 H72 0.969 no
O8 H8 0.875 no
O9 H9 0.858 no
O10 H10 0.811 no
C11 H111 0.974 no
C11 H112 0.960 no
C11 H113 0.984 no

loop_
_geom_hbond_atom_site_label_D
_geom_hbond_atom_site_label_H
_geom_hbond_atom_site_label_A
_geom_hbond_site_symmetry_A
_geom_hbond_distance_DH
_geom_hbond_distance_HA
_geom_hbond_distance_DA
_geom_hbond_angle_DHA
_geom_hbond_publ_flag
O10 H10 O8 . 0.81 1.90 2.6770(13) 159 yes
O8 H8 O9 1_565 0.88 1.82 2.6906(14) 172 yes
O9 H9 O10 3_656 0.86 1.93 2.7547(13) 160 yes

loop_
_cod_related_entry_id
_cod_related_entry_database
_cod_related_entry_code
1 ChemSpider 13176311
